data_2016509
loop_
_publ_author_name
'Muniappan, Sankar'
'Lipstman, Sophia'
'Goldberg, Israel'

_publ_section_title
;
 Borylated porphyrins:
 5,10,15,20-tetrakis(5,5-dimethyl-1,3,2-dioxaborinan-2-yl)porphyrin
 nitrobenzene disolvate
;
_journal_coeditor_code SF3072
_journal_issue 3
_journal_name_full 'Acta Crystallographica Section C'
_journal_page_first o177
_journal_page_last o179
_journal_paper_doi 10.1107/S010827010800468X
_journal_volume 64
_journal_year 2008
_chemical_formula_iupac 'C64 H66 B4 N4 O8, 2C6 H5 N O2'
_chemical_formula_moiety 'C64 H66 B4 N4 O8, 2(C6 H5 N O2)'
_chemical_formula_sum 'C76 H76 B4 N6 O12'
_chemical_formula_weight 1308.67
_chemical_name_systematic
;
5,10,15,20-tetrakis(5,5-dimethyl-1,3,2-dioxaborinan-2-yl)porphyrin
nitrobenzene clathrate
;
_space_group_IT_number 14
_symmetry_cell_setting monoclinic
_symmetry_space_group_name_Hall '-P 2ybc'
_symmetry_space_group_name_H-M 'P 1 21/c 1'
_atom_sites_solution_hydrogens geom
_atom_sites_solution_primary direct
_atom_sites_solution_secondary difmap
_audit_creation_method SHELXL-97
_cell_angle_alpha 90.00
_cell_angle_beta 110.1016(13)
_cell_angle_gamma 90.00
_cell_formula_units_Z 2
_cell_length_a 18.6511(7)
_cell_length_b 9.2969(3)
_cell_length_c 20.7606(9)
_cell_measurement_reflns_used 6670
_cell_measurement_temperature 110(2)
_cell_measurement_theta_max 25.60
_cell_measurement_theta_min 2.09
_cell_volume 3380.5(2)
_computing_cell_refinement 'DENZO (Otwinowski & Minor, 1997)'
_computing_data_collection 'COLLECT (Nonius, 1999)'
_computing_data_reduction 'DENZO (Otwinowski & Minor, 1997)'
_computing_molecular_graphics
;
ORTEPIII (Burnett & Johnson, 1996) and Mercury (Macrae <i>et al.</i>,
2006)
;
_computing_publication_material 'SHELXL97 (Sheldrick, 2008)'
_computing_structure_refinement 'SHELXL97 (Sheldrick, 2008)'
_computing_structure_solution 'SIR97 (Altomare <i>et al.</i>,  1994)'
_diffrn_ambient_temperature 110(2)
_diffrn_detector_area_resol_mean 12.8
_diffrn_measured_fraction_theta_full 0.994
_diffrn_measured_fraction_theta_max 0.994
_diffrn_measurement_device_type 'Nonius KappaCCD'
_diffrn_measurement_method '1\% \f and \w'
_diffrn_radiation_monochromator graphite
_diffrn_radiation_source 'fine-focus sealed tube'
_diffrn_radiation_type MoK\a
_diffrn_radiation_wavelength 0.71073
_diffrn_reflns_av_R_equivalents 0.0892
_diffrn_reflns_av_sigmaI/netI 0.1061
_diffrn_reflns_limit_h_max 22
_diffrn_reflns_limit_h_min 0
_diffrn_reflns_limit_k_max 11
_diffrn_reflns_limit_k_min 0
_diffrn_reflns_limit_l_max 23
_diffrn_reflns_limit_l_min -25
_diffrn_reflns_number 23064
_diffrn_reflns_theta_full 25.60
_diffrn_reflns_theta_max 25.60
_diffrn_reflns_theta_min 2.09
_diffrn_standards_number 0
_exptl_absorpt_coefficient_mu 0.086
_exptl_absorpt_correction_type none
_exptl_crystal_colour red
_exptl_crystal_density_diffrn 1.286
_exptl_crystal_density_method 'not measured'
_exptl_crystal_description needle
_exptl_crystal_F_000 1380
_exptl_crystal_size_max 0.55
_exptl_crystal_size_mid 0.20
_exptl_crystal_size_min 0.15
_refine_diff_density_max 0.330
_refine_diff_density_min -0.242
_refine_ls_extinction_method none
_refine_ls_goodness_of_fit_ref 0.968
_refine_ls_hydrogen_treatment constr
_refine_ls_matrix_type full
_refine_ls_number_parameters 446
_refine_ls_number_reflns 6333
_refine_ls_number_restraints 0
_refine_ls_restrained_S_all 0.968
_refine_ls_R_factor_all 0.1488
_refine_ls_R_factor_gt 0.0635
_refine_ls_shift/su_max 0.000
_refine_ls_shift/su_mean 0.000
_refine_ls_structure_factor_coef Fsqd
_refine_ls_weighting_details 'calc w=1/[\s^2^(Fo^2^)+(0.0857P)^2^] where P=(Fo^2^+2Fc^2^)/3'
_refine_ls_weighting_scheme calc
_refine_ls_wR_factor_gt 0.1419
_refine_ls_wR_factor_ref 0.1789
_reflns_number_gt 3223
_reflns_number_total 6333
_reflns_threshold_expression I>2\s(I)
_cod_data_source_file sf3072.cif
_cod_data_source_block I
_cod_original_sg_symbol_H-M 'P 21/c'
_cod_database_code 2016509
_cod_database_fobs_code 2016509

loop_
_symmetry_equiv_pos_as_xyz
'x, y, z'
'-x, y+1/2, -z+1/2'
'-x, -y, -z'
'x, -y-1/2, z-1/2'

loop_
_atom_site_type_symbol
_atom_site_label
_atom_site_fract_x
_atom_site_fract_y
_atom_site_fract_z
_atom_site_U_iso_or_equiv
_atom_site_adp_type
_atom_site_calc_flag
_atom_site_refinement_flags
_atom_site_occupancy
C C1 0.10510(17) 0.5143(3) 0.65093(16) 0.0312(8) Uani d . 1
C C2 0.18541(17) 0.5290(4) 0.69390(17) 0.0342(8) Uani d . 1
H H2 0.2057 0.5270 0.7426 0.041 Uiso calc R 1
C C3 0.22466(17) 0.5456(4) 0.65163(16) 0.0335(8) Uani d . 1
H H3 0.2783 0.5588 0.6646 0.040 Uiso calc R 1
C C4 0.17045(17) 0.5400(3) 0.58224(16) 0.0309(8) Uani d . 1
C C5 0.19049(17) 0.5500(3) 0.52301(16) 0.0288(7) Uani d . 1
C C6 0.14025(17) 0.5423(3) 0.45521(16) 0.0287(7) Uani d . 1
C C7 0.15951(18) 0.5447(3) 0.39453(16) 0.0337(8) Uani d . 1
H H7 0.2097 0.5520 0.3929 0.040 Uiso calc R 1
C C8 0.09429(17) 0.5348(3) 0.33938(16) 0.0332(8) Uani d . 1
H H8 0.0909 0.5337 0.2927 0.040 Uiso calc R 1
C C9 0.03186(17) 0.5263(3) 0.36369(16) 0.0302(7) Uani d . 1
C C10 -0.04624(17) 0.5101(3) 0.32335(16) 0.0304(8) Uani d . 1
N N11 0.09793(13) 0.5214(3) 0.58305(13) 0.0303(6) Uani d . 1
H H11 0.0555 0.5152 0.5474 0.036 Uiso calc PR 0.50
N N12 0.06145(13) 0.5309(3) 0.43427(12) 0.0297(6) Uani d . 1
H H12 0.0346 0.5272 0.4617 0.036 Uiso calc PR 0.50
C C13 0.27299(17) 0.5745(4) 0.53271(16) 0.0310(8) Uani d . 1
C C14 0.29634(18) 0.7053(4) 0.51442(17) 0.0364(8) Uani d . 1
H H14 0.2599 0.7788 0.4952 0.044 Uiso calc R 1
C C15 0.37279(17) 0.7289(4) 0.52416(16) 0.0371(8) Uani d . 1
H H15 0.3873 0.8184 0.5103 0.045 Uiso calc R 1
C C16 0.42939(17) 0.6260(4) 0.55364(16) 0.0348(8) Uani d . 1
C C17 0.40478(18) 0.4951(4) 0.57136(16) 0.0368(8) Uani d . 1
H H17 0.4414 0.4219 0.5908 0.044 Uiso calc R 1
C C18 0.32822(17) 0.4682(4) 0.56145(16) 0.0349(8) Uani d . 1
H H18 0.3134 0.3778 0.5742 0.042 Uiso calc R 1
B B19 0.5161(2) 0.6565(4) 0.56741(18) 0.0302(9) Uani d . 1
O O20 0.53311(12) 0.7843(3) 0.54225(11) 0.0427(6) Uani d . 1
O O21 0.56859(12) 0.5640(2) 0.60577(12) 0.0421(6) Uani d . 1
C C22 0.61162(17) 0.8256(4) 0.55784(18) 0.0427(9) Uani d . 1
H H22A 0.6158 0.9316 0.5617 0.051 Uiso calc R 1
H H22B 0.6288 0.7956 0.5197 0.051 Uiso calc R 1
C C23 0.66384(18) 0.7579(4) 0.62469(18) 0.0420(9) Uani d . 1
C C24 0.64878(18) 0.5974(4) 0.61875(19) 0.0432(9) Uani d . 1
H H24A 0.6639 0.5584 0.5809 0.052 Uiso calc R 1
H H24B 0.6805 0.5498 0.6618 0.052 Uiso calc R 1
C C25 0.6479(2) 0.8194(4) 0.68656(18) 0.0498(10) Uani d . 1
H H25A 0.5943 0.8028 0.6813 0.075 Uiso calc R 1
H H25B 0.6583 0.9230 0.6897 0.075 Uiso calc R 1
H H25C 0.6809 0.7719 0.7284 0.075 Uiso calc R 1
C C26 0.74636(18) 0.7868(4) 0.6306(2) 0.0501(10) Uani d . 1
H H26A 0.7809 0.7401 0.6719 0.075 Uiso calc R 1
H H26B 0.7558 0.8908 0.6335 0.075 Uiso calc R 1
H H26C 0.7554 0.7483 0.5901 0.075 Uiso calc R 1
C C27 -0.06432(17) 0.5189(4) 0.24746(16) 0.0322(8) Uani d . 1
C C28 -0.09710(17) 0.4022(4) 0.20476(16) 0.0351(8) Uani d . 1
H H28 -0.1109 0.3181 0.2238 0.042 Uiso calc R 1
C C29 -0.10962(18) 0.4085(4) 0.13475(17) 0.0360(8) Uani d . 1
H H29 -0.1312 0.3276 0.1068 0.043 Uiso calc R 1
C C30 -0.09133(17) 0.5305(4) 0.10473(16) 0.0340(8) Uani d . 1
C C31 -0.06084(17) 0.6474(4) 0.14730(16) 0.0341(8) Uani d . 1
H H31 -0.0484 0.7325 0.1281 0.041 Uiso calc R 1
C C32 -0.04825(17) 0.6420(4) 0.21740(16) 0.0319(8) Uani d . 1
H H32 -0.0283 0.7241 0.2450 0.038 Uiso calc R 1
B B33 -0.1020(2) 0.5335(4) 0.0267(2) 0.0345(9) Uani d . 1
O O34 -0.13593(13) 0.4181(3) -0.01263(11) 0.0431(6) Uani d . 1
O O35 -0.07314(13) 0.6469(3) 0.00261(11) 0.0432(6) Uani d . 1
C C36 -0.1408(2) 0.4138(4) -0.08389(16) 0.0437(9) Uani d . 1
H H36A -0.1862 0.3571 -0.1107 0.052 Uiso calc R 1
H H36B -0.0950 0.3652 -0.0872 0.052 Uiso calc R 1
C C37 -0.14665(19) 0.5634(4) -0.11408(17) 0.0405(9) Uani d . 1
C C38 -0.07898(19) 0.6507(4) -0.06852(17) 0.0414(9) Uani d . 1
H H38A -0.0313 0.6122 -0.0728 0.050 Uiso calc R 1
H H38B -0.0845 0.7518 -0.0845 0.050 Uiso calc R 1
C C39 -0.1406(2) 0.5538(4) -0.18535(18) 0.0528(11) Uani d . 1
H H39A -0.0924 0.5069 -0.1822 0.079 Uiso calc R 1
H H39B -0.1420 0.6508 -0.2042 0.079 Uiso calc R 1
H H39C -0.1835 0.4975 -0.2154 0.079 Uiso calc R 1
C C40 -0.22227(19) 0.6344(4) -0.11809(19) 0.0497(10) Uani d . 1
H H40A -0.2256 0.6396 -0.0720 0.075 Uiso calc R 1
H H40B -0.2649 0.5772 -0.1479 0.075 Uiso calc R 1
H H40C -0.2246 0.7316 -0.1369 0.075 Uiso calc R 1
C C41 0.5819(2) 0.2984(4) 0.20101(19) 0.0449(9) Uani d . 1
C C42 0.5573(2) 0.3314(4) 0.2545(2) 0.0525(10) Uani d . 1
H H42 0.5848 0.2991 0.2997 0.063 Uiso calc R 1
C C43 0.4916(2) 0.4124(5) 0.2412(2) 0.0608(11) Uani d . 1
H H43 0.4738 0.4383 0.2773 0.073 Uiso calc R 1
C C44 0.4521(2) 0.4556(4) 0.1743(2) 0.0636(12) Uani d . 1
H H44 0.4068 0.5108 0.1648 0.076 Uiso calc R 1
C C45 0.4774(3) 0.4199(5) 0.1220(2) 0.0667(13) Uani d . 1
H H45 0.4498 0.4506 0.0766 0.080 Uiso calc R 1
C C46 0.5433(2) 0.3390(4) 0.1349(2) 0.0538(11) Uani d . 1
H H46 0.5611 0.3126 0.0988 0.065 Uiso calc R 1
N N47 0.6536(2) 0.2180(4) 0.2153(2) 0.0611(10) Uani d . 1
O O48 0.67506(17) 0.1430(4) 0.26750(19) 0.0809(10) Uani d . 1
O O49 0.68842(18) 0.2308(4) 0.17540(18) 0.0820(10) Uani d . 1

loop_
_atom_site_aniso_label
_atom_site_aniso_U_11
_atom_site_aniso_U_22
_atom_site_aniso_U_33
_atom_site_aniso_U_12
_atom_site_aniso_U_13
_atom_site_aniso_U_23
C1 0.0246(16) 0.0380(19) 0.0303(18) 0.0001(14) 0.0084(15) -0.0005(15)
C2 0.0262(17) 0.046(2) 0.0283(18) -0.0025(15) 0.0062(15) -0.0025(16)
C3 0.0233(16) 0.044(2) 0.0318(19) 0.0011(15) 0.0074(15) -0.0044(16)
C4 0.0264(17) 0.0340(19) 0.0330(19) 0.0012(14) 0.0108(15) -0.0008(15)
C5 0.0257(16) 0.0304(18) 0.0296(18) 0.0065(14) 0.0084(14) 0.0035(14)
C6 0.0254(16) 0.0310(18) 0.0301(18) -0.0002(14) 0.0101(15) -0.0018(14)
C7 0.0257(17) 0.039(2) 0.038(2) -0.0007(15) 0.0134(16) 0.0008(16)
C8 0.0307(17) 0.041(2) 0.0292(18) 0.0009(15) 0.0114(15) -0.0003(15)
C9 0.0289(17) 0.0340(19) 0.0296(18) 0.0013(14) 0.0126(15) -0.0010(15)
C10 0.0293(17) 0.0314(18) 0.0321(18) 0.0026(14) 0.0123(15) -0.0011(15)
N11 0.0229(14) 0.0393(16) 0.0268(15) -0.0013(12) 0.0060(12) 0.0002(12)
N12 0.0226(13) 0.0388(16) 0.0271(15) 0.0011(12) 0.0079(12) 0.0015(12)
C13 0.0258(17) 0.042(2) 0.0281(18) -0.0024(15) 0.0125(15) -0.0046(15)
C14 0.0300(18) 0.043(2) 0.038(2) 0.0041(16) 0.0139(16) 0.0086(16)
C15 0.0323(18) 0.044(2) 0.0357(19) -0.0023(16) 0.0121(15) 0.0030(16)
C16 0.0284(17) 0.046(2) 0.0304(18) -0.0008(16) 0.0109(15) -0.0008(16)
C17 0.0295(18) 0.047(2) 0.035(2) 0.0061(16) 0.0129(16) 0.0010(16)
C18 0.0295(17) 0.040(2) 0.0361(19) -0.0037(15) 0.0120(15) 0.0016(16)
B19 0.032(2) 0.038(2) 0.024(2) -0.0063(18) 0.0139(17) -0.0035(17)
O20 0.0281(12) 0.0577(16) 0.0422(14) -0.0021(11) 0.0120(11) 0.0030(12)
O21 0.0281(12) 0.0478(15) 0.0515(15) -0.0018(11) 0.0152(11) 0.0022(12)
C22 0.0276(18) 0.053(2) 0.047(2) -0.0061(16) 0.0123(16) 0.0030(18)
C23 0.0302(18) 0.050(2) 0.044(2) -0.0040(17) 0.0101(17) -0.0009(18)
C24 0.0242(18) 0.057(2) 0.048(2) -0.0057(16) 0.0117(16) 0.0020(19)
C25 0.042(2) 0.058(3) 0.045(2) -0.0009(18) 0.0096(18) -0.0052(19)
C26 0.0312(19) 0.061(3) 0.056(2) -0.0066(18) 0.0126(18) 0.001(2)
C27 0.0252(16) 0.042(2) 0.0298(18) 0.0049(15) 0.0095(14) -0.0015(16)
C28 0.0318(18) 0.040(2) 0.0333(19) -0.0005(15) 0.0110(15) 0.0006(16)
C29 0.0321(18) 0.0372(19) 0.037(2) -0.0026(15) 0.0099(16) -0.0074(17)
C30 0.0283(17) 0.040(2) 0.0324(19) 0.0018(15) 0.0093(15) 0.0001(16)
C31 0.0292(17) 0.0370(19) 0.036(2) 0.0001(15) 0.0111(15) 0.0052(16)
C32 0.0282(17) 0.0367(19) 0.0312(19) 0.0024(15) 0.0107(15) -0.0031(15)
B33 0.0270(19) 0.039(2) 0.038(2) -0.0034(18) 0.0118(18) -0.0035(19)
O34 0.0519(15) 0.0440(14) 0.0334(13) -0.0053(12) 0.0146(12) 0.0001(11)
O35 0.0486(15) 0.0479(15) 0.0360(14) -0.0083(12) 0.0183(12) -0.0014(12)
C36 0.049(2) 0.049(2) 0.032(2) 0.0012(18) 0.0126(17) -0.0014(17)
C37 0.042(2) 0.046(2) 0.0326(19) 0.0022(17) 0.0118(17) 0.0036(16)
C38 0.045(2) 0.043(2) 0.036(2) -0.0041(17) 0.0137(17) 0.0027(17)
C39 0.055(2) 0.070(3) 0.037(2) 0.006(2) 0.0196(19) 0.0030(19)
C40 0.043(2) 0.062(3) 0.044(2) 0.0073(19) 0.0147(18) 0.005(2)
C41 0.046(2) 0.041(2) 0.047(2) -0.0036(18) 0.0166(19) -0.0056(18)
C42 0.057(3) 0.052(2) 0.048(2) -0.002(2) 0.018(2) 0.0055(19)
C43 0.063(3) 0.065(3) 0.062(3) -0.006(2) 0.031(2) -0.003(2)
C44 0.048(2) 0.059(3) 0.078(3) 0.000(2) 0.013(2) -0.007(3)
C45 0.074(3) 0.058(3) 0.050(3) -0.002(2) -0.001(2) 0.002(2)
C46 0.070(3) 0.049(2) 0.043(2) -0.018(2) 0.020(2) -0.011(2)
N47 0.058(2) 0.049(2) 0.078(3) -0.0079(18) 0.025(2) -0.014(2)
O48 0.072(2) 0.070(2) 0.090(2) 0.0108(17) 0.0151(19) 0.008(2)
O49 0.073(2) 0.083(2) 0.110(3) -0.0108(18) 0.057(2) -0.024(2)

loop_
_atom_type_symbol
_atom_type_description
_atom_type_scat_dispersion_real
_atom_type_scat_dispersion_imag
_atom_type_scat_source
C C 0.0033 0.0016 'International Tables Vol C Tables 4.2.6.8 and 6.1.1.4'
H H 0.0000 0.0000 'International Tables Vol C Tables 4.2.6.8 and 6.1.1.4'
B B 0.0013 0.0007 'International Tables Vol C Tables 4.2.6.8 and 6.1.1.4'
N N 0.0061 0.0033 'International Tables Vol C Tables 4.2.6.8 and 6.1.1.4'
O O 0.0106 0.0060 'International Tables Vol C Tables 4.2.6.8 and 6.1.1.4'

loop_
_geom_angle_atom_site_label_1
_geom_angle_atom_site_label_2
_geom_angle_atom_site_label_3
_geom_angle_site_symmetry_1
_geom_angle_site_symmetry_3
_geom_angle
N11 C1 C10 . 3_566 126.2(3)
N11 C1 C2 . . 109.9(3)
C10 C1 C2 3_566 . 123.9(3)
C3 C2 C1 . . 106.8(3)
C3 C2 H2 . . 126.6
C1 C2 H2 . . 126.6
C2 C3 C4 . . 107.3(3)
C2 C3 H3 . . 126.3
C4 C3 H3 . . 126.3
N11 C4 C5 . . 125.4(3)
N11 C4 C3 . . 110.3(3)
C5 C4 C3 . . 124.3(3)
C6 C5 C4 . . 126.1(3)
C6 C5 C13 . . 116.4(3)
C4 C5 C13 . . 117.5(3)
N12 C6 C5 . . 126.2(3)
N12 C6 C7 . . 106.7(3)
C5 C6 C7 . . 127.1(3)
C8 C7 C6 . . 108.6(3)
C8 C7 H7 . . 125.7
C6 C7 H7 . . 125.7
C7 C8 C9 . . 108.1(3)
C7 C8 H8 . . 126.0
C9 C8 H8 . . 126.0
N12 C9 C10 . . 125.9(3)
N12 C9 C8 . . 107.4(2)
C10 C9 C8 . . 126.7(3)
C1 C10 C9 3_566 . 125.1(3)
C1 C10 C27 3_566 . 119.3(3)
C9 C10 C27 . . 115.5(3)
C4 N11 C1 . . 105.7(2)
C4 N11 H11 . . 127.1
C1 N11 H11 . . 127.1
C9 N12 C6 . . 109.3(2)
C9 N12 H12 . . 125.4
C6 N12 H12 . . 125.4
C14 C13 C18 . . 118.7(3)
C14 C13 C5 . . 120.0(3)
C18 C13 C5 . . 121.3(3)
C13 C14 C15 . . 120.2(3)
C13 C14 H14 . . 119.9
C15 C14 H14 . . 119.9
C14 C15 C16 . . 122.6(3)
C14 C15 H15 . . 118.7
C16 C15 H15 . . 118.7
C17 C16 C15 . . 116.4(3)
C17 C16 B19 . . 121.5(3)
C15 C16 B19 . . 122.1(3)
C18 C17 C16 . . 122.1(3)
C18 C17 H17 . . 119.0
C16 C17 H17 . . 119.0
C17 C18 C13 . . 120.1(3)
C17 C18 H18 . . 120.0
C13 C18 H18 . . 120.0
O21 B19 O20 . . 124.2(3)
O21 B19 C16 . . 119.3(3)
O20 B19 C16 . . 116.4(3)
B19 O20 C22 . . 119.6(3)
B19 O21 C24 . . 117.8(3)
O20 C22 C23 . . 112.1(3)
O20 C22 H22A . . 109.2
C23 C22 H22A . . 109.2
O20 C22 H22B . . 109.2
C23 C22 H22B . . 109.2
H22A C22 H22B . . 107.9
C24 C23 C25 . . 110.7(3)
C24 C23 C26 . . 109.5(3)
C25 C23 C26 . . 110.4(3)
C24 C23 C22 . . 106.8(3)
C25 C23 C22 . . 111.2(3)
C26 C23 C22 . . 108.1(3)
O21 C24 C23 . . 112.0(3)
O21 C24 H24A . . 109.2
C23 C24 H24A . . 109.2
O21 C24 H24B . . 109.2
C23 C24 H24B . . 109.2
H24A C24 H24B . . 107.9
C23 C25 H25A . . 109.5
C23 C25 H25B . . 109.5
H25A C25 H25B . . 109.5
C23 C25 H25C . . 109.5
H25A C25 H25C . . 109.5
H25B C25 H25C . . 109.5
C23 C26 H26A . . 109.5
C23 C26 H26B . . 109.5
H26A C26 H26B . . 109.5
C23 C26 H26C . . 109.5
H26A C26 H26C . . 109.5
H26B C26 H26C . . 109.5
C32 C27 C28 . . 118.0(3)
C32 C27 C10 . . 121.0(3)
C28 C27 C10 . . 121.0(3)
C29 C28 C27 . . 120.6(3)
C29 C28 H28 . . 119.7
C27 C28 H28 . . 119.7
C28 C29 C30 . . 121.5(3)
C28 C29 H29 . . 119.2
C30 C29 H29 . . 119.2
C29 C30 C31 . . 117.5(3)
C29 C30 B33 . . 121.0(3)
C31 C30 B33 . . 121.5(3)
C30 C31 C32 . . 121.4(3)
C30 C31 H31 . . 119.3
C32 C31 H31 . . 119.3
C27 C32 C31 . . 121.1(3)
C27 C32 H32 . . 119.5
C31 C32 H32 . . 119.5
O35 B33 O34 . . 123.5(3)
O35 B33 C30 . . 118.1(3)
O34 B33 C30 . . 118.3(3)
B33 O34 C36 . . 119.0(3)
B33 O35 C38 . . 119.8(3)
O34 C36 C37 . . 111.5(3)
O34 C36 H36A . . 109.3
C37 C36 H36A . . 109.3
O34 C36 H36B . . 109.3
C37 C36 H36B . . 109.3
H36A C36 H36B . . 108.0
C36 C37 C39 . . 109.2(3)
C36 C37 C38 . . 107.8(3)
C39 C37 C38 . . 108.2(3)
C36 C37 C40 . . 110.6(3)
C39 C37 C40 . . 110.3(3)
C38 C37 C40 . . 110.8(3)
O35 C38 C37 . . 112.1(3)
O35 C38 H38A . . 109.2
C37 C38 H38A . . 109.2
O35 C38 H38B . . 109.2
C37 C38 H38B . . 109.2
H38A C38 H38B . . 107.9
C37 C39 H39A . . 109.5
C37 C39 H39B . . 109.5
H39A C39 H39B . . 109.5
C37 C39 H39C . . 109.5
H39A C39 H39C . . 109.5
H39B C39 H39C . . 109.5
C37 C40 H40A . . 109.5
C37 C40 H40B . . 109.5
H40A C40 H40B . . 109.5
C37 C40 H40C . . 109.5
H40A C40 H40C . . 109.5
H40B C40 H40C . . 109.5
C46 C41 C42 . . 122.9(4)
C46 C41 N47 . . 118.2(4)
C42 C41 N47 . . 118.9(4)
C41 C42 C43 . . 118.6(4)
C41 C42 H42 . . 120.7
C43 C42 H42 . . 120.7
C42 C43 C44 . . 119.2(4)
C42 C43 H43 . . 120.4
C44 C43 H43 . . 120.4
C45 C44 C43 . . 121.0(4)
C45 C44 H44 . . 119.5
C43 C44 H44 . . 119.5
C44 C45 C46 . . 120.3(4)
C44 C45 H45 . . 119.9
C46 C45 H45 . . 119.9
C41 C46 C45 . . 118.1(4)
C41 C46 H46 . . 121.0
C45 C46 H46 . . 121.0
O49 N47 O48 . . 124.3(4)
O49 N47 C41 . . 118.2(4)
O48 N47 C41 . . 117.6(4)

loop_
_geom_bond_atom_site_label_1
_geom_bond_atom_site_label_2
_geom_bond_site_symmetry_2
_geom_bond_distance
C1 N11 . 1.371(4)
C1 C10 3_566 1.395(4)
C1 C2 . 1.463(4)
C2 C3 . 1.331(4)
C2 H2 . 0.9500
C3 C4 . 1.449(4)
C3 H3 . 0.9500
C4 N11 . 1.369(4)
C4 C5 . 1.406(4)
C5 C6 . 1.399(4)
C5 C13 . 1.499(4)
C6 N12 . 1.386(4)
C6 C7 . 1.424(4)
C7 C8 . 1.357(4)
C7 H7 . 0.9500
C8 C9 . 1.421(4)
C8 H8 . 0.9500
C9 N12 . 1.378(4)
C9 C10 . 1.417(4)
C10 C1 3_566 1.395(4)
C10 C27 . 1.496(4)
N11 H11 . 0.8800
N12 H12 . 0.8800
C13 C14 . 1.387(4)
C13 C18 . 1.404(4)
C14 C15 . 1.387(4)
C14 H14 . 0.9500
C15 C16 . 1.400(4)
C15 H15 . 0.9500
C16 C17 . 1.395(5)
C16 B19 . 1.568(5)
C17 C18 . 1.394(4)
C17 H17 . 0.9500
C18 H18 . 0.9500
B19 O21 . 1.340(4)
B19 O20 . 1.378(4)
O20 C22 . 1.439(4)
O21 C24 . 1.459(4)
C22 C23 . 1.530(5)
C22 H22A . 0.9900
C22 H22B . 0.9900
C23 C24 . 1.515(5)
C23 C25 . 1.526(5)
C23 C26 . 1.526(5)
C24 H24A . 0.9900
C24 H24B . 0.9900
C25 H25A . 0.9800
C25 H25B . 0.9800
C25 H25C . 0.9800
C26 H26A . 0.9800
C26 H26B . 0.9800
C26 H26C . 0.9800
C27 C32 . 1.385(4)
C27 C28 . 1.401(4)
C28 C29 . 1.392(4)
C28 H28 . 0.9500
C29 C30 . 1.392(4)
C29 H29 . 0.9500
C30 C31 . 1.393(4)
C30 B33 . 1.563(5)
C31 C32 . 1.393(4)
C31 H31 . 0.9500
C32 H32 . 0.9500
B33 O35 . 1.355(4)
B33 O34 . 1.364(4)
O34 C36 . 1.451(4)
O35 C38 . 1.443(4)
C36 C37 . 1.514(5)
C36 H36A . 0.9900
C36 H36B . 0.9900
C37 C39 . 1.525(5)
C37 C38 . 1.525(5)
C37 C40 . 1.533(5)
C38 H38A . 0.9900
C38 H38B . 0.9900
C39 H39A . 0.9800
C39 H39B . 0.9800
C39 H39C . 0.9800
C40 H40A . 0.9800
C40 H40B . 0.9800
C40 H40C . 0.9800
C41 C46 . 1.366(5)
C41 C42 . 1.375(5)
C41 N47 . 1.470(5)
C42 C43 . 1.383(5)
C42 H42 . 0.9500
C43 C44 . 1.389(6)
C43 H43 . 0.9500
C44 C45 . 1.366(6)
C44 H44 . 0.9500
C45 C46 . 1.386(6)
C45 H45 . 0.9500
C46 H46 . 0.9500
N47 O49 . 1.221(4)
N47 O48 . 1.234(4)

loop_
_geom_torsion_atom_site_label_1
_geom_torsion_atom_site_label_2
_geom_torsion_atom_site_label_3
_geom_torsion_atom_site_label_4
_geom_torsion_site_symmetry_1
_geom_torsion_site_symmetry_4
_geom_torsion
N11 C1 C2 C3 . . 0.5(4)
C10 C1 C2 C3 3_566 . 177.7(3)
C1 C2 C3 C4 . . -0.7(4)
C2 C3 C4 N11 . . 0.7(4)
C2 C3 C4 C5 . . -178.4(3)
N11 C4 C5 C6 . . -0.2(5)
C3 C4 C5 C6 . . 178.7(3)
N11 C4 C5 C13 . . 178.3(3)
C3 C4 C5 C13 . . -2.8(5)
C4 C5 C6 N12 . . 3.6(5)
C13 C5 C6 N12 . . -175.0(3)
C4 C5 C6 C7 . . -176.5(3)
C13 C5 C6 C7 . . 5.0(5)
N12 C6 C7 C8 . . -0.1(4)
C5 C6 C7 C8 . . 179.9(3)
C6 C7 C8 C9 . . 0.2(4)
C7 C8 C9 N12 . . -0.2(4)
C7 C8 C9 C10 . . -177.8(3)
N12 C9 C10 C1 . 3_566 -5.0(5)
C8 C9 C10 C1 . 3_566 172.2(3)
N12 C9 C10 C27 . . 175.8(3)
C8 C9 C10 C27 . . -7.0(5)
C5 C4 N11 C1 . . 178.7(3)
C3 C4 N11 C1 . . -0.3(3)
C10 C1 N11 C4 3_566 . -177.2(3)
C2 C1 N11 C4 . . -0.1(3)
C10 C9 N12 C6 . . 177.8(3)
C8 C9 N12 C6 . . 0.1(3)
C5 C6 N12 C9 . . 179.9(3)
C7 C6 N12 C9 . . 0.0(3)
C6 C5 C13 C14 . . 68.2(4)
C4 C5 C13 C14 . . -110.5(4)
C6 C5 C13 C18 . . -113.1(3)
C4 C5 C13 C18 . . 68.2(4)
C18 C13 C14 C15 . . 0.4(5)
C5 C13 C14 C15 . . 179.2(3)
C13 C14 C15 C16 . . -1.5(5)
C14 C15 C16 C17 . . 1.7(5)
C14 C15 C16 B19 . . -177.2(3)
C15 C16 C17 C18 . . -1.0(5)
B19 C16 C17 C18 . . 177.9(3)
C16 C17 C18 C13 . . 0.1(5)
C14 C13 C18 C17 . . 0.2(5)
C5 C13 C18 C17 . . -178.5(3)
C17 C16 B19 O21 . . -9.8(5)
C15 C16 B19 O21 . . 169.0(3)
C17 C16 B19 O20 . . 174.4(3)
C15 C16 B19 O20 . . -6.8(5)
O21 B19 O20 C22 . . -0.9(5)
C16 B19 O20 C22 . . 174.7(3)
O20 B19 O21 C24 . . -3.3(5)
C16 B19 O21 C24 . . -178.7(3)
B19 O20 C22 C23 . . -25.7(4)
O20 C22 C23 C24 . . 52.9(4)
O20 C22 C23 C25 . . -68.0(4)
O20 C22 C23 C26 . . 170.6(3)
B19 O21 C24 C23 . . 33.9(4)
C25 C23 C24 O21 . . 64.0(4)
C26 C23 C24 O21 . . -174.0(3)
C22 C23 C24 O21 . . -57.2(4)
C1 C10 C27 C32 3_566 . 120.2(3)
C9 C10 C27 C32 . . -60.6(4)
C1 C10 C27 C28 3_566 . -60.6(4)
C9 C10 C27 C28 . . 118.6(3)
C32 C27 C28 C29 . . 2.9(4)
C10 C27 C28 C29 . . -176.3(3)
C27 C28 C29 C30 . . -1.0(5)
C28 C29 C30 C31 . . -0.8(5)
C28 C29 C30 B33 . . 177.0(3)
C29 C30 C31 C32 . . 0.7(5)
B33 C30 C31 C32 . . -177.1(3)
C28 C27 C32 C31 . . -3.0(4)
C10 C27 C32 C31 . . 176.1(3)
C30 C31 C32 C27 . . 1.2(5)
C29 C30 B33 O35 . . -170.7(3)
C31 C30 B33 O35 . . 7.1(5)
C29 C30 B33 O34 . . 5.6(5)
C31 C30 B33 O34 . . -176.6(3)
O35 B33 O34 C36 . . 1.0(5)
C30 B33 O34 C36 . . -175.1(3)
O34 B33 O35 C38 . . 1.3(5)
C30 B33 O35 C38 . . 177.4(3)
B33 O34 C36 C37 . . -30.6(4)
O34 C36 C37 C39 . . 172.3(3)
O34 C36 C37 C38 . . 55.0(4)
O34 C36 C37 C40 . . -66.2(4)
B33 O35 C38 C37 . . 26.2(4)
C36 C37 C38 O35 . . -53.0(4)
C39 C37 C38 O35 . . -171.0(3)
C40 C37 C38 O35 . . 68.1(4)
C46 C41 C42 C43 . . -1.7(6)
N47 C41 C42 C43 . . 177.2(3)
C41 C42 C43 C44 . . 1.1(6)
C42 C43 C44 C45 . . -0.4(6)
C43 C44 C45 C46 . . 0.2(7)
C42 C41 C46 C45 . . 1.5(6)
N47 C41 C46 C45 . . -177.4(3)
C44 C45 C46 C41 . . -0.7(6)
C46 C41 N47 O49 . . 23.6(5)
C42 C41 N47 O49 . . -155.4(4)
C46 C41 N47 O48 . . -157.2(4)
C42 C41 N47 O48 . . 23.9(5)
